data_4111954
loop_
_publ_author_name
'Lara Morello'
'Peihua Yu'
'Christopher D. Carmichael'
'Brian O. Patrick'
'Michael D. Fryzuk'

_publ_section_title
;
 Formation of Phosphorus-Nitrogen Bonds by Reduction of a Titanium
 Phosphine Complex under Molecular Nitrogen
;
_journal_name_full 'Journal of the American Chemical Society'
_journal_page_first 12796
_journal_page_last 12797
_journal_paper_doi 10.1021/ja054467r
_journal_volume 127
_journal_year 2005
_chemical_formula_sum 'C62 H100 N6 P4 Si8 Ti2'
_chemical_formula_weight 1373.88
_chemical_name_systematic
;
 ?
;
_space_group_IT_number 15
_symmetry_cell_setting monoclinic
_symmetry_space_group_name_Hall '-C 2yc'
_symmetry_space_group_name_H-M 'C 1 2/c 1'
_atom_sites_solution_hydrogens geom
_atom_sites_solution_primary direct
_atom_sites_solution_secondary difmap
_audit_creation_method SHELXL-97
_cell_angle_alpha 90.00
_cell_angle_beta 114.884(2)
_cell_angle_gamma 90.00
_cell_formula_units_Z 8
_cell_length_a 25.1300(9)
_cell_length_b 26.7178(10)
_cell_length_c 27.4226(10)
_cell_measurement_reflns_used 24612
_cell_measurement_temperature 173(2)
_cell_measurement_theta_max 26.55
_cell_measurement_theta_min 2.25
_cell_volume 16702.7(11)
_computing_structure_refinement 'SHELXL-97 (Sheldrick, 1997)'
_diffrn_ambient_temperature 173(2)
_diffrn_detector_area_resol_mean 11.76
_diffrn_measured_fraction_theta_full 0.942
_diffrn_measured_fraction_theta_max 0.942
_diffrn_measurement_device_type 'Rigaku/ ADSC CCD'
_diffrn_measurement_method 'area detector'
_diffrn_radiation_monochromator graphite
_diffrn_radiation_source 'fine-focus sealed tube'
_diffrn_radiation_type MoK\a
_diffrn_radiation_wavelength 0.71069
_diffrn_reflns_av_R_equivalents 0.083
_diffrn_reflns_av_sigmaI/netI 0.1025
_diffrn_reflns_limit_h_max 30
_diffrn_reflns_limit_h_min 0
_diffrn_reflns_limit_k_max 32
_diffrn_reflns_limit_k_min -32
_diffrn_reflns_limit_l_max 29
_diffrn_reflns_limit_l_min -33
_diffrn_reflns_number 16401
_diffrn_reflns_theta_full 26.55
_diffrn_reflns_theta_max 26.55
_diffrn_reflns_theta_min 2.24
_exptl_absorpt_coefficient_mu 0.418
_exptl_absorpt_correction_T_max 1.000
_exptl_absorpt_correction_T_min 0.667
_exptl_absorpt_correction_type multi-scan
_exptl_crystal_colour brown
_exptl_crystal_density_diffrn 1.093
_exptl_crystal_description needle
_exptl_crystal_F_000 5840
_exptl_crystal_size_max 0.40
_exptl_crystal_size_mid 0.15
_exptl_crystal_size_min 0.10
_refine_diff_density_max 0.679
_refine_diff_density_min -0.443
_refine_diff_density_rms 0.082
_refine_ls_extinction_method none
_refine_ls_goodness_of_fit_ref 1.011
_refine_ls_hydrogen_treatment constr
_refine_ls_matrix_type full
_refine_ls_number_parameters 708
_refine_ls_number_reflns 16401
_refine_ls_number_restraints 4
_refine_ls_restrained_S_all 1.011
_refine_ls_R_factor_all 0.1052
_refine_ls_R_factor_gt 0.0621
_refine_ls_shift/su_max 0.033
_refine_ls_shift/su_mean 0.011
_refine_ls_structure_factor_coef Fsqd
_refine_ls_weighting_details 'calc w=1/[\s^2^(Fo^2^)+(0.1033P)^2^+0.0000P] where P=(Fo^2^+2Fc^2^)/3'
_refine_ls_weighting_scheme calc
_refine_ls_wR_factor_gt 0.1795
_refine_ls_wR_factor_ref 0.1979
_reflns_number_gt 9853
_reflns_number_total 16401
_reflns_threshold_expression >2sigma(I)
_cod_data_source_file ja054467rsi20050706_115858.cif
_cod_data_source_block mf470
_cod_original_sg_symbol_H-M 'C 2/c'
_cod_database_code 4111954

loop_
_symmetry_equiv_pos_as_xyz
'x, y, z'
'-x, y, -z+1/2'
'x+1/2, y+1/2, z'
'-x+1/2, y+1/2, -z+1/2'
'-x, -y, -z'
'x, -y, z-1/2'
'-x+1/2, -y+1/2, -z'
'x+1/2, -y+1/2, z-1/2'

loop_
_atom_site_label
_atom_site_type_symbol
_atom_site_fract_x
_atom_site_fract_y
_atom_site_fract_z
_atom_site_U_iso_or_equiv
_atom_site_adp_type
_atom_site_occupancy
_atom_site_symmetry_multiplicity
_atom_site_calc_flag
_atom_site_refinement_flags
_atom_site_disorder_assembly
_atom_site_disorder_group
Ti1 Ti 0.10069(3) 0.24795(2) 0.76208(3) 0.02575(17) Uani 1 1 d . A 1
Ti2 Ti 0.04728(3) 0.25387(2) 0.34715(3) 0.02523(17) Uani 1 1 d . B 1
P1 P 0.15009(6) 0.31706(4) 0.83155(5) 0.0396(3) Uani 1 1 d . A 1
P2 P 0.09757(5) 0.17933(4) 0.69603(5) 0.0336(3) Uani 1 1 d . A 1
P3 P 0.12420(5) 0.18522(4) 0.36496(4) 0.0309(2) Uani 1 1 d . B 1
P4 P -0.00518(5) 0.32217(4) 0.37576(5) 0.0339(3) Uani 1 1 d . B 1
Si1 Si 0.18180(7) 0.21876(5) 0.88674(6) 0.0500(4) Uani 1 1 d . A 1
Si2 Si 0.20137(5) 0.16119(4) 0.80087(6) 0.0364(3) Uani 1 1 d . A 1
Si3 Si 0.07679(7) 0.27871(5) 0.64166(6) 0.0480(4) Uani 1 1 d . A 1
Si4 Si 0.17022(6) 0.33699(5) 0.73270(6) 0.0421(3) Uani 1 1 d . A 1
Si5 Si 0.05926(6) 0.16497(4) 0.43266(5) 0.0334(3) Uani 1 1 d . B 1
Si6 Si -0.05426(6) 0.22366(5) 0.38558(6) 0.0449(3) Uani 1 1 d . B 1
Si7 Si 0.12534(5) 0.34036(4) 0.43037(5) 0.0296(3) Uani 1 1 d . B 1
Si8 Si 0.17779(5) 0.28484(5) 0.36430(5) 0.0349(3) Uani 1 1 d . B 1
N1 N 0.16782(16) 0.20777(13) 0.82088(15) 0.0352(8) Uani 1 1 d . A 1
N2 N 0.11851(17) 0.29038(13) 0.70848(15) 0.0354(8) Uani 1 1 d . A 1
N3 N 0.02642(15) 0.24659(12) 0.75379(14) 0.0285(7) Uani 1 1 d . . 1
N4 N 0.01659(15) 0.21258(13) 0.39374(15) 0.0328(8) Uani 1 1 d . B 1
N5 N 0.12202(14) 0.29601(12) 0.38420(14) 0.0298(8) Uani 1 1 d . B 1
N6 N 0.01186(15) 0.25427(12) 0.27502(14) 0.0307(8) Uani 1 1 d . . 1
C1 C 0.1851(3) 0.2885(2) 0.8979(2) 0.0623(16) Uani 1 1 d . A 1
H1A H 0.1641 0.2978 0.9200 0.075 Uiso 1 1 calc R A 1
H1B H 0.2264 0.2998 0.9165 0.075 Uiso 1 1 calc R A 1
C2 C 0.1753(2) 0.16557(18) 0.7254(2) 0.0447(12) Uani 1 1 d . A 1
H2A H 0.1968 0.1924 0.7164 0.054 Uiso 1 1 calc R A 1
H2B H 0.1825 0.1335 0.7110 0.054 Uiso 1 1 calc R A 1
C3 C 0.0777(3) 0.20893(18) 0.6304(2) 0.0509(13) Uani 1 1 d . A 1
H3A H 0.0386 0.1973 0.6044 0.061 Uiso 1 1 calc R A 1
H3B H 0.1069 0.2005 0.6161 0.061 Uiso 1 1 calc R A 1
C4 C 0.2059(2) 0.33201(18) 0.8084(2) 0.0509(14) Uani 1 1 d . A 1
H4A H 0.2362 0.3055 0.8197 0.061 Uiso 1 1 calc R A 1
H4B H 0.2250 0.3641 0.8243 0.061 Uiso 1 1 calc R A 1
C5 C 0.2525(3) 0.1926(3) 0.9370(3) 0.090(2) Uani 1 1 d . A 1
H5A H 0.2525 0.1562 0.9329 0.135 Uiso 1 1 calc R A 1
H5B H 0.2570 0.2009 0.9733 0.135 Uiso 1 1 calc R A 1
H5C H 0.2852 0.2071 0.9310 0.135 Uiso 1 1 calc R A 1
C6 C 0.1212(3) 0.1956(3) 0.9026(3) 0.080(2) Uani 1 1 d . A 1
H6A H 0.0837 0.2080 0.8756 0.120 Uiso 1 1 calc R A 1
H6B H 0.1270 0.2075 0.9382 0.120 Uiso 1 1 calc R A 1
H6C H 0.1211 0.1589 0.9023 0.120 Uiso 1 1 calc R A 1
C7 C 0.2830(2) 0.1666(2) 0.8280(3) 0.0692(18) Uani 1 1 d . A 1
H7A H 0.2938 0.2017 0.8267 0.104 Uiso 1 1 calc R A 1
H7B H 0.2972 0.1461 0.8063 0.104 Uiso 1 1 calc R A 1
H7C H 0.3008 0.1549 0.8654 0.104 Uiso 1 1 calc R A 1
C8 C 0.1828(2) 0.09750(17) 0.8178(2) 0.0503(13) Uani 1 1 d . A 1
H8A H 0.1964 0.0946 0.8568 0.075 Uiso 1 1 calc R A 1
H8B H 0.2021 0.0720 0.8052 0.075 Uiso 1 1 calc R A 1
H8C H 0.1403 0.0926 0.8002 0.075 Uiso 1 1 calc R A 1
C9 C 0.1028(5) 0.3094(3) 0.5945(3) 0.107(3) Uani 1 1 d . A 1
H9A H 0.1058 0.3456 0.6010 0.161 Uiso 1 1 calc R A 1
H9B H 0.0748 0.3028 0.5574 0.161 Uiso 1 1 calc R A 1
H9C H 0.1413 0.2960 0.6005 0.161 Uiso 1 1 calc R A 1
C10 C -0.0002(3) 0.2977(3) 0.6207(3) 0.084(2) Uani 1 1 d . A 1
H10A H -0.0152 0.2831 0.6451 0.125 Uiso 1 1 calc R A 1
H10B H -0.0238 0.2858 0.5840 0.125 Uiso 1 1 calc R A 1
H10C H -0.0025 0.3343 0.6217 0.125 Uiso 1 1 calc R A 1
C11 C 0.2310(3) 0.3310(2) 0.7106(3) 0.076(2) Uani 1 1 d . A 1
H11A H 0.2377 0.2956 0.7058 0.114 Uiso 1 1 calc R A 1
H11B H 0.2669 0.3457 0.7379 0.114 Uiso 1 1 calc R A 1
H11C H 0.2202 0.3487 0.6764 0.114 Uiso 1 1 calc R A 1
C12 C 0.1375(2) 0.40114(18) 0.7138(3) 0.0571(15) Uani 1 1 d . A 1
H12A H 0.1157 0.4033 0.6747 0.086 Uiso 1 1 calc R A 1
H12B H 0.1689 0.4262 0.7261 0.086 Uiso 1 1 calc R A 1
H12C H 0.1108 0.4074 0.7309 0.086 Uiso 1 1 calc R A 1
C13 C 0.1206(2) 0.37746(16) 0.8395(2) 0.0444(12) Uani 1 1 d . A 1
C14 C 0.1557(3) 0.4148(3) 0.8703(4) 0.119(4) Uani 1 1 d . A 1
H14 H 0.1968 0.4098 0.8891 0.143 Uiso 1 1 calc R A 1
C15 C 0.1303(4) 0.4609(3) 0.8738(4) 0.120(4) Uani 1 1 d . A 1
H15 H 0.1551 0.4877 0.8932 0.144 Uiso 1 1 calc R A 1
C16 C 0.0730(3) 0.4678(2) 0.8509(3) 0.0618(16) Uani 1 1 d . A 1
H16 H 0.0566 0.4989 0.8544 0.074 Uiso 1 1 calc R A 1
C17 C 0.0380(3) 0.4300(2) 0.8222(3) 0.0640(17) Uani 1 1 d . A 1
H17 H -0.0033 0.4343 0.8061 0.077 Uiso 1 1 calc R A 1
C18 C 0.0622(2) 0.38491(18) 0.8162(2) 0.0523(14) Uani 1 1 d . A 1
H18 H 0.0372 0.3590 0.7953 0.063 Uiso 1 1 calc R A 1
C19 C 0.0593(2) 0.11962(15) 0.68196(18) 0.0362(10) Uani 1 1 d . A 1
C20 C 0.0081(2) 0.11591(19) 0.6875(3) 0.0611(16) Uani 1 1 d . A 1
H20 H -0.0055 0.1441 0.7001 0.073 Uiso 1 1 calc R A 1
C21 C -0.0248(3) 0.0723(2) 0.6756(4) 0.086(2) Uani 1 1 d . A 1
H21 H -0.0600 0.0705 0.6804 0.104 Uiso 1 1 calc R A 1
C22 C -0.0054(3) 0.03131(19) 0.6564(3) 0.0691(18) Uani 1 1 d . A 1
H22 H -0.0278 0.0014 0.6473 0.083 Uiso 1 1 calc R A 1
C23 C 0.0450(3) 0.0340(2) 0.6506(3) 0.0655(17) Uani 1 1 d . A 1
H23 H 0.0580 0.0060 0.6372 0.079 Uiso 1 1 calc R A 1
C24 C 0.0782(3) 0.07739(18) 0.6642(2) 0.0548(14) Uani 1 1 d . A 1
H24 H 0.1146 0.0783 0.6613 0.066 Uiso 1 1 calc R A 1
C25 C 0.13424(19) 0.17161(16) 0.43297(17) 0.0340(10) Uani 1 1 d . B 1
H25A H 0.1562 0.1991 0.4574 0.041 Uiso 1 1 calc R B 1
H25B H 0.1568 0.1402 0.4457 0.041 Uiso 1 1 calc R B 1
C26 C -0.0627(2) 0.29368(18) 0.3897(2) 0.0514(14) Uani 1 1 d . B 1
H26A H -0.1017 0.3046 0.3630 0.062 Uiso 1 1 calc R B 1
H26B H -0.0586 0.3033 0.4260 0.062 Uiso 1 1 calc R B 1
C27 C 0.05492(19) 0.33621(17) 0.43964(18) 0.0357(10) Uani 1 1 d . B 1
H27A H 0.0584 0.3096 0.4660 0.043 Uiso 1 1 calc R B 1
H27B H 0.0475 0.3684 0.4536 0.043 Uiso 1 1 calc R B 1
C28 C 0.1898(2) 0.21489(18) 0.3660(2) 0.0417(11) Uani 1 1 d . B 1
H28A H 0.1964 0.2042 0.3345 0.050 Uiso 1 1 calc R B 1
H28B H 0.2245 0.2054 0.3991 0.050 Uiso 1 1 calc R B 1
C29 C 0.0721(3) 0.1677(2) 0.5048(2) 0.0589(15) Uani 1 1 d . B 1
H29A H 0.0782 0.2026 0.5171 0.088 Uiso 1 1 calc R B 1
H29B H 0.1070 0.1480 0.5265 0.088 Uiso 1 1 calc R B 1
H29C H 0.0380 0.1541 0.5088 0.088 Uiso 1 1 calc R B 1
C30 C 0.0282(2) 0.10202(17) 0.4056(2) 0.0510(13) Uani 1 1 d . B 1
H30A H -0.0071 0.0962 0.4116 0.077 Uiso 1 1 calc R B 1
H30B H 0.0573 0.0761 0.4241 0.077 Uiso 1 1 calc R B 1
H30C H 0.0181 0.1008 0.3670 0.077 Uiso 1 1 calc R B 1
C31 C -0.0755(3) 0.1944(3) 0.4370(3) 0.085(2) Uani 1 1 d . B 1
H31A H -0.0602 0.1602 0.4444 0.127 Uiso 1 1 calc R B 1
H31B H -0.1184 0.1936 0.4232 0.127 Uiso 1 1 calc R B 1
H31C H -0.0591 0.2141 0.4702 0.127 Uiso 1 1 calc R B 1
C32 C -0.1080(2) 0.2029(2) 0.3178(3) 0.0668(17) Uani 1 1 d . B 1
H32A H -0.1004 0.2207 0.2901 0.100 Uiso 1 1 calc R B 1
H32B H -0.1479 0.2104 0.3136 0.100 Uiso 1 1 calc R B 1
H32C H -0.1040 0.1668 0.3141 0.100 Uiso 1 1 calc R B 1
C33 C 0.1861(2) 0.3309(2) 0.49867(19) 0.0492(13) Uani 1 1 d . B 1
H33A H 0.1829 0.2974 0.5118 0.074 Uiso 1 1 calc R B 1
H33B H 0.1833 0.3562 0.5234 0.074 Uiso 1 1 calc R B 1
H33C H 0.2240 0.3341 0.4966 0.074 Uiso 1 1 calc R B 1
C34 C 0.1312(2) 0.40515(17) 0.4076(2) 0.0490(13) Uani 1 1 d . B 1
H34A H 0.1685 0.4087 0.4044 0.073 Uiso 1 1 calc R B 1
H34B H 0.1297 0.4294 0.4338 0.073 Uiso 1 1 calc R B 1
H34C H 0.0986 0.4113 0.3725 0.073 Uiso 1 1 calc R B 1
C35 C 0.1574(3) 0.3062(2) 0.2942(2) 0.0577(14) Uani 1 1 d . B 1
H35A H 0.1209 0.2897 0.2701 0.087 Uiso 1 1 calc R B 1
H35B H 0.1888 0.2975 0.2834 0.087 Uiso 1 1 calc R B 1
H35C H 0.1516 0.3425 0.2922 0.087 Uiso 1 1 calc R B 1
C36 C 0.2500(2) 0.3140(2) 0.4066(3) 0.0653(17) Uani 1 1 d . B 1
H36A H 0.2450 0.3502 0.4088 0.098 Uiso 1 1 calc R B 1
H36B H 0.2775 0.3077 0.3904 0.098 Uiso 1 1 calc R B 1
H36C H 0.2656 0.2995 0.4427 0.098 Uiso 1 1 calc R B 1
C37 C 0.1179(2) 0.12444(16) 0.33322(18) 0.0354(10) Uani 1 1 d . B 1
C38 C 0.0787(2) 0.11772(18) 0.2809(2) 0.0503(13) Uani 1 1 d . B 1
H38 H 0.0555 0.1452 0.2614 0.060 Uiso 1 1 calc R B 1
C39 C 0.0721(3) 0.0719(2) 0.2561(2) 0.0644(17) Uani 1 1 d . B 1
H39 H 0.0443 0.0680 0.2199 0.077 Uiso 1 1 calc R B 1
C40 C 0.1055(3) 0.03186(19) 0.2836(2) 0.0594(15) Uani 1 1 d . B 1
H40 H 0.1011 0.0003 0.2663 0.071 Uiso 1 1 calc R B 1
C41 C 0.1445(3) 0.0374(2) 0.3348(3) 0.075(2) Uani 1 1 d . B 1
H41 H 0.1676 0.0097 0.3538 0.090 Uiso 1 1 calc R B 1
C42 C 0.1512(3) 0.0836(2) 0.3603(2) 0.0686(19) Uani 1 1 d . B 1
H42 H 0.1789 0.0871 0.3966 0.082 Uiso 1 1 calc R B 1
C43 C -0.03267(19) 0.38200(16) 0.3439(2) 0.0399(11) Uani 1 1 d . B 1
C44 C -0.0489(3) 0.42100(19) 0.3689(3) 0.0604(16) Uani 1 1 d . B 1
H44 H -0.0441 0.4172 0.4049 0.072 Uiso 1 1 calc R B 1
C45 C -0.0716(3) 0.4648(2) 0.3418(4) 0.078(2) Uani 1 1 d . B 1
H45 H -0.0826 0.4909 0.3593 0.094 Uiso 1 1 calc R B 1
C46 C -0.0785(3) 0.4711(2) 0.2900(3) 0.075(2) Uani 1 1 d . B 1
H46 H -0.0947 0.5013 0.2714 0.089 Uiso 1 1 calc R B 1
C47 C -0.0623(3) 0.4345(2) 0.2655(3) 0.0744(19) Uani 1 1 d . B 1
H47 H -0.0664 0.4394 0.2298 0.089 Uiso 1 1 calc R B 1
C48 C -0.0395(3) 0.38933(19) 0.2917(2) 0.0590(15) Uani 1 1 d . B 1
H48 H -0.0288 0.3637 0.2735 0.071 Uiso 1 1 calc R B 1
C49 C 0.1003(4) 0.4545(3) 0.0156(3) 0.138(4) Uani 1 1 d G C 1
C50 C 0.1521(4) 0.4456(3) 0.0608(4) 0.135(4) Uani 1 1 d G C 1
H50 H 0.1672 0.4125 0.0689 0.163 Uiso 1 1 calc R C 1
C51 C 0.1820(3) 0.4851(4) 0.0940(3) 0.180(6) Uani 1 1 d G C 1
H51 H 0.2174 0.4790 0.1249 0.217 Uiso 1 1 calc R C 1
C52 C 0.1600(4) 0.5335(3) 0.0820(3) 0.120(3) Uani 1 1 d G C 1
H52 H 0.1804 0.5605 0.1048 0.144 Uiso 1 1 calc R C 1
C53 C 0.1081(4) 0.5424(2) 0.0368(4) 0.121(4) Uani 1 1 d G C 1
H53 H 0.0931 0.5755 0.0287 0.145 Uiso 1 1 calc R C 1
C54 C 0.0782(3) 0.5029(4) 0.0036(3) 0.134(4) Uani 1 1 d G C 1
H54 H 0.0428 0.5090 -0.0273 0.161 Uiso 1 1 calc R C 1
C55 C 0.0695(8) 0.4105(7) -0.0207(8) 0.232(8) Uiso 1 1 d . C 1
H55A H 0.0337 0.4222 -0.0506 0.349 Uiso 1 1 calc . D 1
H55B H 0.0593 0.3854 0.0000 0.349 Uiso 1 1 calc . E 1
H55C H 0.0957 0.3955 -0.0349 0.349 Uiso 1 1 calc . F 1
C56A C 0.6244(6) 0.5172(5) 0.9987(6) 0.116(7) Uiso 0.561(19) 1 d PGD G 2
C57A C 0.6458(8) 0.5562(4) 0.9787(7) 0.142(9) Uiso 0.561(19) 1 d PGD G 2
H57A H 0.6248 0.5868 0.9686 0.170 Uiso 0.56 1 calc P G 2
C58A C 0.6981(8) 0.5505(6) 0.9733(9) 0.213(13) Uiso 0.561(19) 1 d PG G 2
H58A H 0.7127 0.5772 0.9596 0.256 Uiso 0.56 1 calc P G 2
C59A C 0.7289(6) 0.5057(7) 0.9880(8) 0.158(11) Uiso 0.561(19) 1 d PG G 2
H59A H 0.7646 0.5018 0.9843 0.189 Uiso 0.56 1 calc P G 2
C60A C 0.7075(6) 0.4666(5) 1.0081(7) 0.114(6) Uiso 0.561(19) 1 d PG G 2
H60A H 0.7286 0.4360 1.0181 0.137 Uiso 0.56 1 calc P G 2
C61A C 0.6552(6) 0.4724(4) 1.0134(6) 0.128(7) Uiso 0.561(19) 1 d PGD G 2
H61A H 0.6406 0.4457 1.0272 0.153 Uiso 0.56 1 calc P G 2
C62A C 0.5710(12) 0.5243(8) 1.0077(10) 0.178(11) Uiso 0.561(19) 1 d PD G 2
H62A H 0.5619 0.4932 1.0217 0.267 Uiso 0.56 1 calc P G 2
H62B H 0.5382 0.5331 0.9737 0.267 Uiso 0.56 1 calc P G 2
H62C H 0.5776 0.5513 1.0338 0.267 Uiso 0.56 1 calc P G 2
C56B C 0.6323(7) 0.5536(6) 0.9885(9) 0.112(8) Uiso 0.439(19) 1 d PGD G 3
C57B C 0.6273(9) 0.5019(6) 0.9907(11) 0.197(17) Uiso 0.439(19) 1 d PGD G 3
H57B H 0.5925 0.4875 0.9902 0.236 Uiso 0.44 1 calc P G 3
C58B C 0.6732(10) 0.4712(5) 0.9936(12) 0.191(14) Uiso 0.439(19) 1 d PG G 3
H58B H 0.6698 0.4359 0.9951 0.230 Uiso 0.44 1 calc P G 3
C59B C 0.7242(9) 0.4922(7) 0.9943(10) 0.121(10) Uiso 0.439(19) 1 d PG G 3
H59B H 0.7555 0.4713 0.9963 0.145 Uiso 0.44 1 calc P G 3
C60B C 0.7292(7) 0.5439(7) 0.9922(9) 0.114(8) Uiso 0.439(19) 1 d PG G 3
H60B H 0.7640 0.5583 0.9927 0.136 Uiso 0.44 1 calc P G 3
C61B C 0.6832(7) 0.5746(5) 0.9892(8) 0.146(10) Uiso 0.439(19) 1 d PGD G 3
H61B H 0.6867 0.6099 0.9878 0.175 Uiso 0.44 1 calc P G 3
C62B C 0.5861(13) 0.5825(10) 0.9810(11) 0.161(13) Uiso 0.439(19) 1 d PD G 3
H62D H 0.5963 0.6177 0.9792 0.242 Uiso 0.44 1 calc P G 3
H62E H 0.5750 0.5779 1.0110 0.242 Uiso 0.44 1 calc P G 3
H62F H 0.5531 0.5731 0.9473 0.242 Uiso 0.44 1 calc P G 3

loop_
_atom_site_aniso_label
_atom_site_aniso_U_11
_atom_site_aniso_U_22
_atom_site_aniso_U_33
_atom_site_aniso_U_23
_atom_site_aniso_U_13
_atom_site_aniso_U_12
Ti1 0.0284(4) 0.0233(3) 0.0264(4) -0.0005(3) 0.0123(3) 0.0006(3)
Ti2 0.0207(3) 0.0250(3) 0.0240(4) -0.0020(3) 0.0037(3) 0.0031(3)
P1 0.0403(7) 0.0310(6) 0.0392(7) -0.0087(5) 0.0086(6) -0.0009(5)
P2 0.0426(7) 0.0285(5) 0.0322(6) -0.0031(4) 0.0181(5) 0.0042(5)
P3 0.0294(6) 0.0320(5) 0.0265(6) 0.0004(4) 0.0072(5) 0.0104(4)
P4 0.0241(5) 0.0306(6) 0.0411(7) -0.0088(5) 0.0079(5) 0.0038(4)
Si1 0.0633(10) 0.0418(8) 0.0317(7) 0.0016(6) 0.0069(7) 0.0066(6)
Si2 0.0266(6) 0.0286(6) 0.0528(8) 0.0024(5) 0.0154(6) -0.0001(5)
Si3 0.0787(11) 0.0371(7) 0.0337(8) 0.0071(5) 0.0290(7) 0.0059(7)
Si4 0.0369(7) 0.0304(6) 0.0704(10) 0.0060(6) 0.0336(7) 0.0039(5)
Si5 0.0386(7) 0.0319(6) 0.0255(6) -0.0021(5) 0.0094(5) -0.0020(5)
Si6 0.0322(7) 0.0395(7) 0.0668(10) -0.0059(6) 0.0245(7) -0.0045(5)
Si7 0.0254(6) 0.0291(6) 0.0272(6) -0.0024(5) 0.0042(5) -0.0009(4)
Si8 0.0255(6) 0.0407(7) 0.0381(7) -0.0003(5) 0.0130(5) 0.0022(5)
N1 0.036(2) 0.0289(18) 0.036(2) 0.0016(15) 0.0107(17) 0.0017(15)
N2 0.045(2) 0.0297(18) 0.038(2) 0.0064(15) 0.0239(18) 0.0018(16)
N3 0.0304(16) 0.0257(17) 0.0289(19) -0.0027(14) 0.0122(16) 0.0007(13)
N4 0.0323(19) 0.0317(18) 0.036(2) -0.0039(15) 0.0162(17) 0.0010(14)
N5 0.0249(18) 0.0315(18) 0.031(2) -0.0013(14) 0.0100(15) 0.0020(14)
N6 0.0280(18) 0.0269(17) 0.0292(17) -0.0023(13) 0.0043(15) 0.0030(14)
C1 0.079(4) 0.050(3) 0.040(3) -0.008(2) 0.007(3) 0.003(3)
C2 0.044(3) 0.040(3) 0.063(3) -0.008(2) 0.035(3) 0.001(2)
C3 0.081(4) 0.040(3) 0.036(3) 0.001(2) 0.029(3) 0.011(3)
C4 0.032(3) 0.034(2) 0.082(4) -0.011(2) 0.019(3) -0.0037(19)
C5 0.102(6) 0.088(5) 0.042(4) 0.005(3) -0.007(4) 0.032(4)
C6 0.112(6) 0.089(5) 0.057(4) 0.003(3) 0.054(4) -0.010(4)
C7 0.029(3) 0.072(4) 0.102(5) 0.010(4) 0.023(3) -0.002(3)
C8 0.048(3) 0.032(2) 0.072(4) 0.002(2) 0.027(3) 0.000(2)
C9 0.201(10) 0.079(5) 0.061(5) 0.008(4) 0.073(6) -0.030(5)
C10 0.095(5) 0.072(4) 0.052(4) -0.002(3) 0.000(4) 0.028(4)
C11 0.064(4) 0.064(4) 0.131(6) 0.009(4) 0.072(4) 0.011(3)
C12 0.054(3) 0.036(3) 0.089(5) 0.012(3) 0.038(3) 0.005(2)
C13 0.049(3) 0.030(2) 0.047(3) -0.008(2) 0.013(2) -0.003(2)
C14 0.056(4) 0.065(4) 0.180(9) -0.077(5) -0.005(5) 0.000(3)
C15 0.079(5) 0.061(4) 0.165(9) -0.064(5) -0.001(5) 0.000(4)
C16 0.063(4) 0.036(3) 0.082(4) -0.011(3) 0.026(3) 0.004(2)
C17 0.044(3) 0.050(3) 0.099(5) -0.019(3) 0.032(3) -0.001(2)
C18 0.043(3) 0.035(3) 0.080(4) -0.013(2) 0.027(3) -0.007(2)
C19 0.042(3) 0.027(2) 0.033(2) -0.0051(17) 0.009(2) 0.0039(18)
C20 0.053(3) 0.037(3) 0.096(5) -0.018(3) 0.034(3) -0.003(2)
C21 0.054(4) 0.052(4) 0.154(8) -0.015(4) 0.045(5) -0.004(3)
C22 0.059(4) 0.032(3) 0.092(5) -0.012(3) 0.007(3) -0.009(2)
C23 0.077(4) 0.036(3) 0.075(4) -0.020(3) 0.024(4) 0.003(3)
C24 0.060(3) 0.037(3) 0.072(4) -0.016(3) 0.032(3) 0.001(2)
C25 0.035(2) 0.034(2) 0.025(2) -0.0007(17) 0.0044(19) 0.0089(18)
C26 0.029(2) 0.045(3) 0.084(4) -0.017(3) 0.028(3) -0.002(2)
C27 0.031(2) 0.043(2) 0.030(2) -0.0085(19) 0.0097(19) -0.0009(19)
C28 0.032(2) 0.052(3) 0.043(3) 0.002(2) 0.018(2) 0.009(2)
C29 0.073(4) 0.073(4) 0.031(3) -0.001(3) 0.023(3) -0.004(3)
C30 0.060(3) 0.036(3) 0.050(3) -0.002(2) 0.016(3) -0.001(2)
C31 0.078(5) 0.081(5) 0.129(7) 0.017(4) 0.075(5) 0.004(4)
C32 0.029(3) 0.064(4) 0.088(5) -0.013(3) 0.006(3) -0.004(2)
C33 0.038(3) 0.062(3) 0.032(3) -0.005(2) 0.000(2) 0.001(2)
C34 0.056(3) 0.034(3) 0.059(3) -0.003(2) 0.027(3) -0.008(2)
C35 0.063(4) 0.062(3) 0.062(4) 0.014(3) 0.039(3) 0.005(3)
C36 0.030(3) 0.079(4) 0.083(5) -0.021(3) 0.020(3) -0.014(3)
C37 0.040(3) 0.034(2) 0.032(2) 0.0031(18) 0.015(2) 0.0131(18)
C38 0.072(4) 0.037(3) 0.032(3) 0.003(2) 0.012(3) 0.015(2)
C39 0.088(4) 0.047(3) 0.038(3) -0.009(2) 0.006(3) 0.008(3)
C40 0.075(4) 0.036(3) 0.059(4) -0.010(2) 0.019(3) 0.008(3)
C41 0.103(5) 0.044(3) 0.056(4) -0.001(3) 0.013(4) 0.040(3)
C42 0.084(4) 0.053(3) 0.039(3) -0.005(2) -0.003(3) 0.037(3)
C43 0.027(2) 0.036(2) 0.043(3) -0.013(2) 0.002(2) 0.0056(18)
C44 0.062(4) 0.037(3) 0.079(4) -0.008(3) 0.026(3) 0.019(2)
C45 0.064(4) 0.041(3) 0.110(6) -0.018(3) 0.018(4) 0.021(3)
C46 0.056(4) 0.033(3) 0.104(6) -0.004(3) 0.003(4) 0.015(2)
C47 0.082(5) 0.062(4) 0.059(4) 0.012(3) 0.011(4) 0.018(3)
C48 0.060(4) 0.040(3) 0.061(4) -0.005(2) 0.010(3) 0.019(2)
C49 0.222(14) 0.120(9) 0.130(10) -0.023(7) 0.131(11) -0.053(9)
C50 0.141(10) 0.152(10) 0.117(9) 0.033(8) 0.058(8) 0.061(9)
C51 0.133(11) 0.252(18) 0.127(11) 0.018(12) 0.026(8) 0.074(12)
C52 0.124(9) 0.148(9) 0.102(8) 0.013(7) 0.061(7) -0.013(7)
C53 0.167(11) 0.093(7) 0.120(9) 0.045(6) 0.077(8) 0.037(7)
C54 0.137(9) 0.133(9) 0.110(8) 0.051(7) 0.029(7) 0.019(8)

loop_
_atom_type_symbol
_atom_type_description
_atom_type_scat_dispersion_real
_atom_type_scat_dispersion_imag
_atom_type_scat_source
Ti Ti 0.2776 0.4457 'International Tables Vol C Tables 4.2.6.8 and 6.1.1.4'
P P 0.1023 0.0942 'International Tables Vol C Tables 4.2.6.8 and 6.1.1.4'
Si Si 0.0817 0.0704 'International Tables Vol C Tables 4.2.6.8 and 6.1.1.4'
N N 0.0061 0.0033 'International Tables Vol C Tables 4.2.6.8 and 6.1.1.4'
C C 0.0033 0.0016 'International Tables Vol C Tables 4.2.6.8 and 6.1.1.4'
H H 0.0000 0.0000 'International Tables Vol C Tables 4.2.6.8 and 6.1.1.4'

loop_
_geom_angle_atom_site_label_1
_geom_angle_atom_site_label_2
_geom_angle_atom_site_label_3
_geom_angle
_geom_angle_site_symmetry_1
N3 Ti1 N2 116.91(15) .
N3 Ti1 N1 123.60(15) .
N2 Ti1 N1 119.46(15) .
N3 Ti1 P2 100.17(11) .
N2 Ti1 P2 80.75(11) .
N1 Ti1 P2 87.25(11) .
N3 Ti1 P1 105.24(11) .
N2 Ti1 P1 87.19(11) .
N1 Ti1 P1 79.30(11) .
P2 Ti1 P1 154.58(5) .
N6 Ti2 N5 117.89(15) .
N6 Ti2 N4 122.90(15) .
N5 Ti2 N4 119.21(14) .
N6 Ti2 P3 101.49(11) .
N5 Ti2 P3 80.70(10) .
N4 Ti2 P3 87.02(10) .
N6 Ti2 P4 104.64(11) .
N5 Ti2 P4 86.52(10) .
N4 Ti2 P4 79.44(10) .
P3 Ti2 P4 153.86(5) .
C4 P1 C1 108.8(3) .
C4 P1 C13 105.1(2) .
C1 P1 C13 107.5(2) .
C4 P1 Ti1 95.87(17) .
C1 P1 Ti1 108.62(18) .
C13 P1 Ti1 129.06(17) .
C2 P2 C19 106.9(2) .
C2 P2 C3 108.7(3) .
C19 P2 C3 105.6(2) .
C2 P2 Ti1 97.19(16) .
C19 P2 Ti1 129.47(16) .
C3 P2 Ti1 107.53(16) .
C25 P3 C28 109.8(2) .
C25 P3 C37 105.1(2) .
C28 P3 C37 107.1(2) .
C25 P3 Ti2 96.15(14) .
C28 P3 Ti2 107.31(16) .
C37 P3 Ti2 129.98(15) .
C27 P4 C26 107.4(3) .
C27 P4 C43 106.1(2) .
C26 P4 C43 107.2(2) .
C27 P4 Ti2 96.72(15) .
C26 P4 Ti2 108.96(16) .
C43 P4 Ti2 128.47(17) .
N1 Si1 C6 111.4(3) .
N1 Si1 C5 115.0(3) .
C6 Si1 C5 108.8(4) .
N1 Si1 C1 108.4(2) .
C6 Si1 C1 106.1(3) .
C5 Si1 C1 106.7(3) .
N1 Si2 C7 114.8(3) .
N1 Si2 C8 111.9(2) .
C7 Si2 C8 108.5(3) .
N1 Si2 C2 108.29(19) .
C7 Si2 C2 104.3(3) .
C8 Si2 C2 108.6(2) .
N2 Si3 C10 111.9(3) .
N2 Si3 C9 115.2(3) .
C10 Si3 C9 106.8(4) .
N2 Si3 C3 108.1(2) .
C10 Si3 C3 107.7(3) .
C9 Si3 C3 106.8(3) .
N2 Si4 C11 113.6(3) .
N2 Si4 C12 112.5(2) .
C11 Si4 C12 108.1(3) .
N2 Si4 C4 107.8(2) .
C11 Si4 C4 106.0(3) .
C12 Si4 C4 108.5(3) .
N4 Si5 C29 114.5(2) .
N4 Si5 C30 111.9(2) .
C29 Si5 C30 108.2(3) .
N4 Si5 C25 107.12(18) .
C29 Si5 C25 105.3(2) .
C30 Si5 C25 109.6(2) .
N4 Si6 C32 110.7(2) .
N4 Si6 C31 115.9(3) .
C32 Si6 C31 108.0(3) .
N4 Si6 C26 107.33(19) .
C32 Si6 C26 107.5(3) .
C31 Si6 C26 107.0(3) .
N5 Si7 C34 112.4(2) .
N5 Si7 C33 114.4(2) .
C34 Si7 C33 108.3(2) .
N5 Si7 C27 107.55(18) .
C34 Si7 C27 108.0(2) .
C33 Si7 C27 105.9(2) .
N5 Si8 C35 111.4(2) .
N5 Si8 C36 116.0(2) .
C35 Si8 C36 106.7(3) .
N5 Si8 C28 107.71(19) .
C35 Si8 C28 107.5(2) .
C36 Si8 C28 107.1(2) .
Si1 N1 Si2 123.4(2) .
Si1 N1 Ti1 117.99(19) .
Si2 N1 Ti1 118.3(2) .
Si3 N2 Si4 124.6(2) .
Si3 N2 Ti1 116.5(2) .
Si4 N2 Ti1 118.8(2) .
N3 N3 Ti1 177.7(4) 2_556
Si5 N4 Si6 123.3(2) .
Si5 N4 Ti2 118.81(19) .
Si6 N4 Ti2 117.50(19) .
Si7 N5 Si8 124.0(2) .
Si7 N5 Ti2 119.70(18) .
Si8 N5 Ti2 116.26(18) .
N6 N6 Ti2 179.0(4) 2
P1 C1 Si1 106.4(3) .
P1 C1 H1A 110.4 .
Si1 C1 H1A 110.4 .
P1 C1 H1B 110.4 .
Si1 C1 H1B 110.4 .
H1A C1 H1B 108.6 .
P2 C2 Si2 108.1(2) .
P2 C2 H2A 110.1 .
Si2 C2 H2A 110.1 .
P2 C2 H2B 110.1 .
Si2 C2 H2B 110.1 .
H2A C2 H2B 108.4 .
P2 C3 Si3 106.4(2) .
P2 C3 H3A 110.5 .
Si3 C3 H3A 110.5 .
P2 C3 H3B 110.5 .
Si3 C3 H3B 110.5 .
H3A C3 H3B 108.6 .
P1 C4 Si4 108.8(3) .
P1 C4 H4A 109.9 .
Si4 C4 H4A 109.9 .
P1 C4 H4B 109.9 .
Si4 C4 H4B 109.9 .
H4A C4 H4B 108.3 .
C18 C13 C14 118.6(5) .
C18 C13 P1 119.3(4) .
C14 C13 P1 122.1(4) .
C13 C14 C15 119.2(6) .
C13 C14 H14 120.4 .
C15 C14 H14 120.4 .
C16 C15 C14 121.7(6) .
C16 C15 H15 119.2 .
C14 C15 H15 119.2 .
C15 C16 C17 119.0(5) .
C15 C16 H16 120.5 .
C17 C16 H16 120.5 .
C16 C17 C18 120.4(5) .
C16 C17 H17 119.8 .
C18 C17 H17 119.8 .
C13 C18 C17 121.0(5) .
C13 C18 H18 119.5 .
C17 C18 H18 119.5 .
C20 C19 C24 117.3(4) .
C20 C19 P2 118.7(3) .
C24 C19 P2 124.0(4) .
C19 C20 C21 122.1(5) .
C19 C20 H20 118.9 .
C21 C20 H20 118.9 .
C20 C21 C22 118.9(6) .
C20 C21 H21 120.5 .
C22 C21 H21 120.5 .
C23 C22 C21 120.1(5) .
C23 C22 H22 120.0 .
C21 C22 H22 120.0 .
C22 C23 C24 120.3(5) .
C22 C23 H23 119.9 .
C24 C23 H23 119.9 .
C23 C24 C19 121.2(5) .
C23 C24 H24 119.4 .
C19 C24 H24 119.4 .
P3 C25 Si5 107.9(2) .
P3 C25 H25A 110.1 .
Si5 C25 H25A 110.1 .
P3 C25 H25B 110.1 .
Si5 C25 H25B 110.1 .
H25A C25 H25B 108.4 .
P4 C26 Si6 106.4(2) .
P4 C26 H26A 110.4 .
Si6 C26 H26A 110.4 .
P4 C26 H26B 110.4 .
Si6 C26 H26B 110.4 .
H26A C26 H26B 108.6 .
P4 C27 Si7 109.2(2) .
P4 C27 H27A 109.8 .
Si7 C27 H27A 109.8 .
P4 C27 H27B 109.8 .
Si7 C27 H27B 109.8 .
H27A C27 H27B 108.3 .
P3 C28 Si8 107.3(2) .
P3 C28 H28A 110.3 .
Si8 C28 H28A 110.3 .
P3 C28 H28B 110.3 .
Si8 C28 H28B 110.3 .
H28A C28 H28B 108.5 .
C38 C37 C42 117.7(4) .
C38 C37 P3 119.9(3) .
C42 C37 P3 122.4(4) .
C37 C38 C39 121.2(5) .
C37 C38 H38 119.4 .
C39 C38 H38 119.4 .
C40 C39 C38 120.3(5) .
C40 C39 H39 119.8 .
C38 C39 H39 119.8 .
C41 C40 C39 119.7(5) .
C41 C40 H40 120.1 .
C39 C40 H40 120.1 .
C40 C41 C42 120.3(5) .
C40 C41 H41 119.8 .
C42 C41 H41 119.8 .
C37 C42 C41 120.7(5) .
C37 C42 H42 119.7 .
C41 C42 H42 119.7 .
C48 C43 C44 117.8(5) .
C48 C43 P4 118.7(3) .
C44 C43 P4 123.5(4) .
C45 C44 C43 120.8(6) .
C45 C44 H44 119.6 .
C43 C44 H44 119.6 .
C46 C45 C44 120.5(6) .
C46 C45 H45 119.7 .
C44 C45 H45 119.7 .
C47 C46 C45 119.8(6) .
C47 C46 H46 120.1 .
C45 C46 H46 120.1 .
C46 C47 C48 121.1(7) .
C46 C47 H47 119.4 .
C48 C47 H47 119.4 .
C43 C48 C47 120.0(5) .
C43 C48 H48 120.0 .
C47 C48 H48 120.0 .
C50 C49 C54 120.0 .
C50 C49 C55 118.5(10) .
C54 C49 C55 121.4(10) .
C49 C50 C51 120.0 .
C49 C50 H50 120.0 .
C51 C50 H50 120.0 .
C52 C51 C50 120.0 .
C52 C51 H51 120.0 .
C50 C51 H51 120.0 .
C51 C52 C53 120.0 .
C51 C52 H52 120.0 .
C53 C52 H52 120.0 .
C54 C53 C52 120.0 .
C54 C53 H53 120.0 .
C52 C53 H53 120.0 .
C53 C54 C49 120.0 .
C53 C54 H54 120.0 .
C49 C54 H54 120.0 .
C49 C55 H55A 109.4 .
C49 C55 H55B 109.5 .
H55A C55 H55B 109.4 .
C49 C55 H55C 109.5 .
H55A C55 H55C 109.5 .
H55B C55 H55C 109.5 .
C57A C56A C61A 120.0 .
C57A C56A C62A 120.0(4) .
C61A C56A C62A 119.9(4) .
C56A C57A C58A 120.0 .
C56A C57A H57A 120.2 .
C58A C57A H57A 119.8 .
C57A C58A C59A 120.0 .
C57A C58A H58A 120.3 .
C59A C58A H58A 119.7 .
C60A C59A C58A 120.0 .
C60A C59A H59A 119.8 .
C58A C59A H59A 120.2 .
C61A C60A C59A 120.0 .
C61A C60A H60A 119.9 .
C59A C60A H60A 120.1 .
C60A C61A C56A 120.0 .
C60A C61A H61A 120.0 .
C56A C61A H61A 120.0 .
C56A C62A H62A 109.5 .
C56A C62A H62B 109.4 .
H62A C62A H62B 109.6 .
C56A C62A H62C 109.4 .
H62A C62A H62C 109.6 .
H62B C62A H62C 109.3 .
C62B C56B C57B 119.5(4) .
C62B C56B C61B 120.3(4) .
C57B C56B C61B 120.0 .
C56B C57B C58B 120.0 .
C56B C57B H57B 119.8 .
C58B C57B H57B 120.2 .
C59B C58B C57B 120.0 .
C59B C58B H58B 120.2 .
C57B C58B H58B 119.8 .
C60B C59B C58B 120.0 .
C60B C59B H59B 120.1 .
C58B C59B H59B 119.9 .
C59B C60B C61B 120.0 .
C59B C60B H60B 120.0 .
C61B C60B H60B 120.0 .
C60B C61B C56B 120.0 .
C60B C61B H61B 120.0 .
C56B C61B H61B 120.0 .
C56B C62B H62D 109.4 .
C56B C62B H62E 109.6 .
H62D C62B H62E 109.4 .
C56B C62B H62F 109.5 .
H62D C62B H62F 109.4 .
H62E C62B H62F 109.6 .

loop_
_geom_bond_atom_site_label_1
_geom_bond_atom_site_label_2
_geom_bond_distance
_geom_bond_site_symmetry_2
Ti1 N3 1.783(3) .
Ti1 N2 2.049(3) .
Ti1 N1 2.076(4) .
Ti1 P2 2.5552(13) .
Ti1 P1 2.5669(13) .
Ti2 N6 1.795(3) .
Ti2 N5 2.055(3) .
Ti2 N4 2.067(4) .
Ti2 P3 2.5581(12) .
Ti2 P4 2.5601(12) .
P1 C4 1.810(5) .
P1 C1 1.821(6) .
P1 C13 1.827(5) .
P2 C2 1.809(5) .
P2 C19 1.818(4) .
P2 C3 1.833(5) .
P3 C25 1.811(4) .
P3 C28 1.818(5) .
P3 C37 1.818(4) .
P4 C27 1.807(4) .
P4 C26 1.812(5) .
P4 C43 1.813(5) .
Si1 N1 1.714(4) .
Si1 C6 1.856(7) .
Si1 C5 1.866(6) .
Si1 C1 1.884(6) .
Si2 N1 1.718(4) .
Si2 C7 1.871(5) .
Si2 C8 1.873(5) .
Si2 C2 1.894(6) .
Si3 N2 1.714(4) .
Si3 C10 1.843(7) .
Si3 C9 1.866(7) .
Si3 C3 1.891(5) .
Si4 N2 1.719(4) .
Si4 C11 1.873(5) .
Si4 C12 1.877(5) .
Si4 C4 1.887(6) .
Si5 N4 1.716(4) .
Si5 C29 1.868(5) .
Si5 C30 1.871(5) .
Si5 C25 1.889(5) .
Si6 N4 1.724(4) .
Si6 C32 1.863(6) .
Si6 C31 1.875(7) .
Si6 C26 1.892(5) .
Si7 N5 1.710(4) .
Si7 C34 1.867(5) .
Si7 C33 1.870(5) .
Si7 C27 1.894(4) .
Si8 N5 1.730(3) .
Si8 C35 1.858(5) .
Si8 C36 1.864(5) .
Si8 C28 1.890(5) .
N3 N3 1.255(7) 2_556
N6 N6 1.245(7) 2
C1 H1A 0.9900 .
C1 H1B 0.9900 .
C2 H2A 0.9900 .
C2 H2B 0.9900 .
C3 H3A 0.9900 .
C3 H3B 0.9900 .
C4 H4A 0.9900 .
C4 H4B 0.9900 .
C5 H5A 0.9800 .
C5 H5B 0.9800 .
C5 H5C 0.9800 .
C6 H6A 0.9800 .
C6 H6B 0.9800 .
C6 H6C 0.9800 .
C7 H7A 0.9800 .
C7 H7B 0.9800 .
C7 H7C 0.9800 .
C8 H8A 0.9800 .
C8 H8B 0.9800 .
C8 H8C 0.9800 .
C9 H9A 0.9800 .
C9 H9B 0.9800 .
C9 H9C 0.9800 .
C10 H10A 0.9800 .
C10 H10B 0.9800 .
C10 H10C 0.9800 .
C11 H11A 0.9800 .
C11 H11B 0.9800 .
C11 H11C 0.9800 .
C12 H12A 0.9800 .
C12 H12B 0.9800 .
C12 H12C 0.9800 .
C13 C18 1.345(7) .
C13 C14 1.364(7) .
C14 C15 1.408(9) .
C14 H14 0.9500 .
C15 C16 1.319(9) .
C15 H15 0.9500 .
C16 C17 1.352(8) .
C16 H16 0.9500 .
C17 C18 1.391(7) .
C17 H17 0.9500 .
C18 H18 0.9500 .
C19 C20 1.361(7) .
C19 C24 1.389(6) .
C20 C21 1.386(8) .
C20 H20 0.9500 .
C21 C22 1.389(9) .
C21 H21 0.9500 .
C22 C23 1.342(9) .
C22 H22 0.9500 .
C23 C24 1.385(8) .
C23 H23 0.9500 .
C24 H24 0.9500 .
C25 H25A 0.9900 .
C25 H25B 0.9900 .
C26 H26A 0.9900 .
C26 H26B 0.9900 .
C27 H27A 0.9900 .
C27 H27B 0.9900 .
C28 H28A 0.9900 .
C28 H28B 0.9900 .
C29 H29A 0.9800 .
C29 H29B 0.9800 .
C29 H29C 0.9800 .
C30 H30A 0.9800 .
C30 H30B 0.9800 .
C30 H30C 0.9800 .
C31 H31A 0.9800 .
C31 H31B 0.9800 .
C31 H31C 0.9800 .
C32 H32A 0.9800 .
C32 H32B 0.9800 .
C32 H32C 0.9800 .
C33 H33A 0.9800 .
C33 H33B 0.9800 .
C33 H33C 0.9800 .
C34 H34A 0.9800 .
C34 H34B 0.9800 .
C34 H34C 0.9800 .
C35 H35A 0.9800 .
C35 H35B 0.9800 .
C35 H35C 0.9800 .
C36 H36A 0.9800 .
C36 H36B 0.9800 .
C36 H36C 0.9800 .
C37 C38 1.367(7) .
C37 C42 1.386(6) .
C38 C39 1.375(7) .
C38 H38 0.9500 .
C39 C40 1.373(8) .
C39 H39 0.9500 .
C40 C41 1.340(8) .
C40 H40 0.9500 .
C41 C42 1.393(7) .
C41 H41 0.9500 .
C42 H42 0.9500 .
C43 C48 1.384(8) .
C43 C44 1.397(6) .
C44 C45 1.374(8) .
C44 H44 0.9500 .
C45 C46 1.368(10) .
C45 H45 0.9500 .
C46 C47 1.343(9) .
C46 H46 0.9500 .
C47 C48 1.398(7) .
C47 H47 0.9500 .
C48 H48 0.9500 .
C49 C50 1.3900 .
C49 C54 1.3900 .
C49 C55 1.52(2) .
C50 C51 1.3900 .
C50 H50 0.9500 .
C51 C52 1.3900 .
C51 H51 0.9500 .
C52 C53 1.3900 .
C52 H52 0.9500 .
C53 C54 1.3900 .
C53 H53 0.9500 .
C54 H54 0.9500 .
C55 H55A 0.9807 .
C55 H55B 0.9797 .
C55 H55C 0.9795 .
C56A C57A 1.3900 .
C56A C61A 1.3900 .
C56A C62A 1.47(3) .
C57A C58A 1.3900 .
C57A H57A 0.9485 .
C58A C59A 1.3900 .
C58A H58A 0.9501 .
C59A C60A 1.3900 .
C59A H59A 0.9516 .
C60A C61A 1.3900 .
C60A H60A 0.9515 .
C61A H61A 0.9499 .
C62A H62A 0.9780 .
C62A H62B 0.9806 .
C62A H62C 0.9810 .
C56B C62B 1.34(3) .
C56B C57B 1.3900 .
C56B C61B 1.3900 .
C57B C58B 1.3900 .
C57B H57B 0.9509 .
C58B C59B 1.3900 .
C58B H58B 0.9492 .
C59B C60B 1.3900 .
C59B H59B 0.9484 .
C60B C61B 1.3900 .
C60B H60B 0.9491 .
C61B H61B 0.9508 .
C62B H62D 0.9820 .
C62B H62E 0.9786 .
C62B H62F 0.9795 .

loop_
_geom_torsion_atom_site_label_1
_geom_torsion_atom_site_label_2
_geom_torsion_atom_site_label_3
_geom_torsion_atom_site_label_4
_geom_torsion
_geom_torsion_site_symmetry_4
N3 Ti1 P1 C4 -153.1(2) .
N2 Ti1 P1 C4 -36.0(2) .
N1 Ti1 P1 C4 84.7(2) .
P2 Ti1 P1 C4 25.4(2) .
N3 Ti1 P1 C1 94.7(3) .
N2 Ti1 P1 C1 -148.1(3) .
N1 Ti1 P1 C1 -27.4(3) .
P2 Ti1 P1 C1 -86.7(3) .
N3 Ti1 P1 C13 -38.3(3) .
N2 Ti1 P1 C13 78.9(3) .
N1 Ti1 P1 C13 -160.5(3) .
P2 Ti1 P1 C13 140.3(2) .
N3 Ti1 P2 C2 -158.2(2) .
N2 Ti1 P2 C2 85.9(2) .
N1 Ti1 P2 C2 -34.5(2) .
P1 Ti1 P2 C2 23.2(2) .
N3 Ti1 P2 C19 -39.2(2) .
N2 Ti1 P2 C19 -155.1(2) .
N1 Ti1 P2 C19 84.5(2) .
P1 Ti1 P2 C19 142.2(2) .
N3 Ti1 P2 C3 89.6(2) .
N2 Ti1 P2 C3 -26.3(2) .
N1 Ti1 P2 C3 -146.8(2) .
P1 Ti1 P2 C3 -89.1(2) .
N6 Ti2 P3 C25 -158.15(19) .
N5 Ti2 P3 C25 85.08(18) .
N4 Ti2 P3 C25 -35.16(18) .
P4 Ti2 P3 C25 23.33(19) .
N6 Ti2 P3 C28 88.9(2) .
N5 Ti2 P3 C28 -27.9(2) .
N4 Ti2 P3 C28 -148.1(2) .
P4 Ti2 P3 C28 -89.6(2) .
N6 Ti2 P3 C37 -42.6(2) .
N5 Ti2 P3 C37 -159.3(2) .
N4 Ti2 P3 C37 80.4(2) .
P4 Ti2 P3 C37 138.9(2) .
N6 Ti2 P4 C27 -153.79(19) .
N5 Ti2 P4 C27 -35.85(19) .
N4 Ti2 P4 C27 84.72(19) .
P3 Ti2 P4 C27 24.7(2) .
N6 Ti2 P4 C26 95.2(2) .
N5 Ti2 P4 C26 -146.8(2) .
N4 Ti2 P4 C26 -26.3(2) .
P3 Ti2 P4 C26 -86.3(2) .
N6 Ti2 P4 C43 -37.0(2) .
N5 Ti2 P4 C43 80.9(2) .
N4 Ti2 P4 C43 -158.5(2) .
P3 Ti2 P4 C43 141.5(2) .
C6 Si1 N1 Si2 -104.4(3) .
C5 Si1 N1 Si2 20.0(4) .
C1 Si1 N1 Si2 139.3(3) .
C6 Si1 N1 Ti1 69.0(3) .
C5 Si1 N1 Ti1 -166.6(3) .
C1 Si1 N1 Ti1 -47.4(3) .
C7 Si2 N1 Si1 -60.9(4) .
C8 Si2 N1 Si1 63.3(3) .
C2 Si2 N1 Si1 -177.1(2) .
C7 Si2 N1 Ti1 125.7(3) .
C8 Si2 N1 Ti1 -110.0(3) .
C2 Si2 N1 Ti1 9.6(3) .
N3 Ti1 N1 Si1 -58.7(3) .
N2 Ti1 N1 Si1 123.2(2) .
P2 Ti1 N1 Si1 -159.1(2) .
P1 Ti1 N1 Si1 42.59(19) .
N3 Ti1 N1 Si2 115.0(2) .
N2 Ti1 N1 Si2 -63.1(3) .
P2 Ti1 N1 Si2 14.63(19) .
P1 Ti1 N1 Si2 -143.7(2) .
C10 Si3 N2 Si4 -107.8(4) .
C9 Si3 N2 Si4 14.5(4) .
C3 Si3 N2 Si4 133.8(3) .
C10 Si3 N2 Ti1 68.2(3) .
C9 Si3 N2 Ti1 -169.4(3) .
C3 Si3 N2 Ti1 -50.2(3) .
C11 Si4 N2 Si3 -60.3(4) .
C12 Si4 N2 Si3 62.9(3) .
C4 Si4 N2 Si3 -177.4(3) .
C11 Si4 N2 Ti1 123.8(3) .
C12 Si4 N2 Ti1 -113.0(3) .
C4 Si4 N2 Ti1 6.6(3) .
N3 Ti1 N2 Si3 -53.1(3) .
N1 Ti1 N2 Si3 125.1(2) .
P2 Ti1 N2 Si3 43.63(18) .
P1 Ti1 N2 Si3 -158.8(2) .
N3 Ti1 N2 Si4 123.1(2) .
N1 Ti1 N2 Si4 -58.6(3) .
P2 Ti1 N2 Si4 -140.1(2) .
P1 Ti1 N2 Si4 17.43(19) .
N2 Ti1 N3 N3 7(7) 2_556
N1 Ti1 N3 N3 -171(100) 2_556
P2 Ti1 N3 N3 -78(7) 2_556
P1 Ti1 N3 N3 102(7) 2_556
C29 Si5 N4 Si6 -59.4(3) .
C30 Si5 N4 Si6 64.2(3) .
C25 Si5 N4 Si6 -175.7(2) .
C29 Si5 N4 Ti2 128.0(3) .
C30 Si5 N4 Ti2 -108.5(3) .
C25 Si5 N4 Ti2 11.7(3) .
C32 Si6 N4 Si5 -105.4(3) .
C31 Si6 N4 Si5 18.1(4) .
C26 Si6 N4 Si5 137.6(3) .
C32 Si6 N4 Ti2 67.4(3) .
C31 Si6 N4 Ti2 -169.2(3) .
C26 Si6 N4 Ti2 -49.7(3) .
N6 Ti2 N4 Si5 115.6(2) .
N5 Ti2 N4 Si5 -63.7(2) .
P3 Ti2 N4 Si5 13.89(19) .
P4 Ti2 N4 Si5 -143.6(2) .
N6 Ti2 N4 Si6 -57.4(3) .
N5 Ti2 N4 Si6 123.2(2) .
P3 Ti2 N4 Si6 -159.18(19) .
P4 Ti2 N4 Si6 43.28(18) .
C34 Si7 N5 Si8 63.1(3) .
C33 Si7 N5 Si8 -60.9(3) .
C27 Si7 N5 Si8 -178.2(2) .
C34 Si7 N5 Ti2 -114.9(2) .
C33 Si7 N5 Ti2 121.1(2) .
C27 Si7 N5 Ti2 3.8(3) .
C35 Si8 N5 Si7 -109.3(3) .
C36 Si8 N5 Si7 13.0(4) .
C28 Si8 N5 Si7 133.0(3) .
C35 Si8 N5 Ti2 68.8(3) .
C36 Si8 N5 Ti2 -168.9(3) .
C28 Si8 N5 Ti2 -48.9(3) .
N6 Ti2 N5 Si7 123.8(2) .
N4 Ti2 N5 Si7 -56.8(2) .
P3 Ti2 N5 Si7 -138.1(2) .
P4 Ti2 N5 Si7 19.03(19) .
N6 Ti2 N5 Si8 -54.4(2) .
N4 Ti2 N5 Si8 125.03(19) .
P3 Ti2 N5 Si8 43.76(17) .
P4 Ti2 N5 Si8 -159.12(19) .
N5 Ti2 N6 N6 58(14) 2
N4 Ti2 N6 N6 -122(14) 2
P3 Ti2 N6 N6 -28(14) 2
P4 Ti2 N6 N6 152(14) 2
C4 P1 C1 Si1 -93.7(3) .
C13 P1 C1 Si1 153.0(3) .
Ti1 P1 C1 Si1 9.5(4) .
N1 Si1 C1 P1 17.5(4) .
C6 Si1 C1 P1 -102.2(4) .
C5 Si1 C1 P1 141.9(4) .
C19 P2 C2 Si2 -89.8(3) .
C3 P2 C2 Si2 156.6(2) .
Ti1 P2 C2 Si2 45.3(2) .
N1 Si2 C2 P2 -40.5(3) .
C7 Si2 C2 P2 -163.3(3) .
C8 Si2 C2 P2 81.1(3) .
C2 P2 C3 Si3 -97.7(3) .
C19 P2 C3 Si3 147.8(3) .
Ti1 P2 C3 Si3 6.5(3) .
N2 Si3 C3 P2 21.2(3) .
C10 Si3 C3 P2 -99.8(4) .
C9 Si3 C3 P2 145.7(4) .
C1 P1 C4 Si4 157.8(2) .
C13 P1 C4 Si4 -87.3(3) .
Ti1 P1 C4 Si4 45.9(2) .
N2 Si4 C4 P1 -39.7(3) .
C11 Si4 C4 P1 -161.7(3) .
C12 Si4 C4 P1 82.5(3) .
C4 P1 C13 C18 128.4(5) .
C1 P1 C13 C18 -115.8(5) .
Ti1 P1 C13 C18 17.6(6) .
C4 P1 C13 C14 -54.3(7) .
C1 P1 C13 C14 61.5(7) .
Ti1 P1 C13 C14 -165.1(6) .
C18 C13 C14 C15 -4.1(14) .
P1 C13 C14 C15 178.6(8) .
C13 C14 C15 C16 4.3(17) .
C14 C15 C16 C17 -1.6(15) .
C15 C16 C17 C18 -1.2(12) .
C14 C13 C18 C17 1.3(10) .
P1 C13 C18 C17 178.7(5) .
C16 C17 C18 C13 1.4(10) .
C2 P2 C19 C20 145.2(4) .
C3 P2 C19 C20 -99.1(5) .
Ti1 P2 C19 C20 30.4(5) .
C2 P2 C19 C24 -36.7(5) .
C3 P2 C19 C24 79.0(5) .
Ti1 P2 C19 C24 -151.6(4) .
C24 C19 C20 C21 -0.8(9) .
P2 C19 C20 C21 177.4(6) .
C19 C20 C21 C22 -1.1(12) .
C20 C21 C22 C23 1.2(12) .
C21 C22 C23 C24 0.6(11) .
C22 C23 C24 C19 -2.5(10) .
C20 C19 C24 C23 2.6(9) .
P2 C19 C24 C23 -175.5(5) .
C28 P3 C25 Si5 158.4(2) .
C37 P3 C25 Si5 -86.8(2) .
Ti2 P3 C25 Si5 47.53(19) .
N4 Si5 C25 P3 -43.5(3) .
C29 Si5 C25 P3 -165.7(2) .
C30 Si5 C25 P3 78.1(3) .
C27 P4 C26 Si6 -96.9(3) .
C43 P4 C26 Si6 149.5(3) .
Ti2 P4 C26 Si6 6.8(3) .
N4 Si6 C26 P4 20.6(3) .
C32 Si6 C26 P4 -98.6(3) .
C31 Si6 C26 P4 145.5(3) .
C26 P4 C27 Si7 156.8(2) .
C43 P4 C27 Si7 -88.8(3) .
Ti2 P4 C27 Si7 44.5(2) .
N5 Si7 C27 P4 -36.8(3) .
C34 Si7 C27 P4 84.8(3) .
C33 Si7 C27 P4 -159.4(2) .
C25 P3 C28 Si8 -94.8(3) .
C37 P3 C28 Si8 151.6(2) .
Ti2 P3 C28 Si8 8.6(3) .
N5 Si8 C28 P3 19.2(3) .
C35 Si8 C28 P3 -101.0(3) .
C36 Si8 C28 P3 144.6(3) .
C25 P3 C37 C38 141.0(4) .
C28 P3 C37 C38 -102.3(4) .
Ti2 P3 C37 C38 29.2(5) .
C25 P3 C37 C42 -38.2(5) .
C28 P3 C37 C42 78.5(5) .
Ti2 P3 C37 C42 -150.0(4) .
C42 C37 C38 C39 0.4(9) .
P3 C37 C38 C39 -178.8(5) .
C37 C38 C39 C40 -0.5(10) .
C38 C39 C40 C41 0.3(10) .
C39 C40 C41 C42 0.0(11) .
C38 C37 C42 C41 -0.1(10) .
P3 C37 C42 C41 179.1(5) .
C40 C41 C42 C37 -0.1(11) .
C27 P4 C43 C48 129.0(4) .
C26 P4 C43 C48 -116.5(4) .
Ti2 P4 C43 C48 16.4(5) .
C27 P4 C43 C44 -52.7(5) .
C26 P4 C43 C44 61.8(5) .
Ti2 P4 C43 C44 -165.3(4) .
C48 C43 C44 C45 0.9(8) .
P4 C43 C44 C45 -177.4(5) .
C43 C44 C45 C46 -0.4(10) .
C44 C45 C46 C47 -0.8(11) .
C45 C46 C47 C48 1.4(11) .
C44 C43 C48 C47 -0.3(8) .
P4 C43 C48 C47 178.1(5) .
C46 C47 C48 C43 -0.8(10) .
C54 C49 C50 C51 0.0 .
C55 C49 C50 C51 178.5(10) .
C49 C50 C51 C52 0.0 .
C50 C51 C52 C53 0.0 .
C51 C52 C53 C54 0.0 .
C52 C53 C54 C49 0.0 .
C50 C49 C54 C53 0.0 .
C55 C49 C54 C53 -178.5(10) .
C61A C56A C57A C58A 0.0 .
C62A C56A C57A C58A 176.0(16) .
C56A C57A C58A C59A 0.0 .
C57A C58A C59A C60A 0.0 .
C58A C59A C60A C61A 0.0 .
C59A C60A C61A C56A 0.0 .
C57A C56A C61A C60A 0.0 .
C62A C56A C61A C60A -176.0(16) .
C62B C56B C57B C58B 174(2) .
C61B C56B C57B C58B 0.0 .
C56B C57B C58B C59B 0.0 .
C57B C58B C59B C60B 0.0 .
C58B C59B C60B C61B 0.0 .
C59B C60B C61B C56B 0.0 .
C62B C56B C61B C60B -174(2) .
C57B C56B C61B C60B 0.0 .
